data_7200832
loop_
_publ_author_name
'Bettens, Ryan P. A.'
'Dakternieks, Dainis'
'Duthie, Andrew'
'Kuan, Fong Sheen'
'Tiekink, Edward R. T.'

_publ_section_title
;
 The influence of crystal packing effects upon the molecular structures
 of Ph3Sn(CH2)nSnPh3, n = 1 to 8, as determined by X-ray
 crystallography and DFT molecular orbital calculations. Supramolecular
 aggregation patterns sustained by C--H&#x22EF;\p interactions
;
_journal_issue 7
_journal_name_full CrystEngComm
_journal_page_first 1362
_journal_paper_doi 10.1039/b822682b
_journal_volume 11
_journal_year 2009
_chemical_formula_moiety 'C38 H34 Sn2'
_chemical_formula_sum 'C38 H34 Sn2'
_chemical_formula_weight 728.03
_chemical_name_systematic
;
?
;
_space_group_IT_number 2
_symmetry_cell_setting triclinic
_symmetry_space_group_name_Hall '-P 1'
_symmetry_space_group_name_H-M 'P -1'
_atom_sites_solution_hydrogens geom
_atom_sites_solution_primary direct
_atom_sites_solution_secondary difmap
_audit_creation_method SHELXL-97
_cell_angle_alpha 78.80(4)
_cell_angle_beta 80.02(4)
_cell_angle_gamma 80.76(4)
_cell_formula_units_Z 3
_cell_length_a 7.898(4)
_cell_length_b 17.096(7)
_cell_length_c 18.254(9)
_cell_measurement_reflns_used 17
_cell_measurement_temperature 173(2)
_cell_measurement_theta_max 9.7
_cell_measurement_theta_min 7.3
_cell_volume 2361(2)
_computing_cell_refinement 'MSC/AFC Diffractometer Control'
_computing_data_collection 'MSC/AFC Diffractometer Control (MSC, 1996)'
_computing_data_reduction 'teXsan for Windows (MSC, 1997)'
_computing_molecular_graphics 'ORTEPII (Johnson, 1976) & Brandenburg (Crystal Impact, 2006)'
_computing_publication_material SHELXL97
_computing_structure_refinement 'SHELXL97 (Sheldrick, 2008)'
_computing_structure_solution 'PATTY in DIRDIF92 (Beurskens et al., 1992)'
_diffrn_ambient_temperature 173(2)
_diffrn_measured_fraction_theta_full 0.998
_diffrn_measured_fraction_theta_max 0.994
_diffrn_radiation_monochromator graphite
_diffrn_radiation_source 'fine-focus sealed tube'
_diffrn_radiation_type MoK\a
_diffrn_radiation_wavelength 0.71069
_diffrn_reflns_av_R_equivalents 0.022
_diffrn_reflns_av_sigmaI/netI 0.041
_diffrn_reflns_limit_h_max 10
_diffrn_reflns_limit_h_min -10
_diffrn_reflns_limit_k_max 0
_diffrn_reflns_limit_k_min -22
_diffrn_reflns_limit_l_max 23
_diffrn_reflns_limit_l_min -23
_diffrn_reflns_number 11213
_diffrn_reflns_theta_full 27.5
_diffrn_reflns_theta_max 27.5
_diffrn_reflns_theta_min 3.0
_exptl_absorpt_coefficient_mu 1.611
_exptl_absorpt_correction_T_max 1
_exptl_absorpt_correction_T_min 0.776
_exptl_absorpt_correction_type empirical
_exptl_absorpt_process_details
;
DIFABS (Walker & Stuart, 1983)
;
_exptl_crystal_colour colourless
_exptl_crystal_density_diffrn 1.536
_exptl_crystal_density_method 'not measured'
_exptl_crystal_description block
_exptl_crystal_F_000 1086
_exptl_crystal_size_max 0.37
_exptl_crystal_size_mid 0.19
_exptl_crystal_size_min 0.13
_refine_diff_density_max 0.44
_refine_diff_density_min -0.85
_refine_diff_density_rms 0.105
_refine_ls_extinction_method none
_refine_ls_goodness_of_fit_ref 1.05
_refine_ls_hydrogen_treatment constr
_refine_ls_matrix_type full
_refine_ls_number_parameters 541
_refine_ls_number_reflns 10851
_refine_ls_number_restraints 0
_refine_ls_restrained_S_all 1.05
_refine_ls_R_factor_all 0.051
_refine_ls_R_factor_gt 0.028
_refine_ls_shift/su_max <0.001
_refine_ls_shift/su_mean 0.000
_refine_ls_structure_factor_coef Fsqd
_refine_ls_weighting_details 'calc w=1/[\s^2^(Fo^2^)+(0.0309P)^2^+1.4093P] where P=(Fo^2^+2Fc^2^)/3'
_refine_ls_weighting_scheme calc
_refine_ls_wR_factor_gt 0.069
_refine_ls_wR_factor_ref 0.077
_reflns_number_gt 8298
_reflns_number_total 10828
_reflns_threshold_expression I>2\s(I)
_cod_data_source_file b822682b.txt
_cod_data_source_block 2(reduced)
_cod_depositor_comments
;
The following automatic conversions were performed:

'_refine_ls_hydrogen_treatment' value 'constrd' was replaced with the
value 'constr' as specified in the replacement file
'src/cod-tools/trunk/data/replacement-values/replacement_values.lst'.

Automatic conversion script
Id: cif_fix_values 5376 2017-05-30 11:51:03Z andrius 
;
_cod_original_cell_volume 2360.6(19)
_cod_database_code 7200832

loop_
_symmetry_equiv_pos_as_xyz
'x, y, z'
'-x, -y, -z'

loop_
_atom_site_label
_atom_site_type_symbol
_atom_site_fract_x
_atom_site_fract_y
_atom_site_fract_z
_atom_site_U_iso_or_equiv
_atom_site_adp_type
_atom_site_occupancy
_atom_site_symmetry_multiplicity
_atom_site_calc_flag
_atom_site_refinement_flags
_atom_site_disorder_assembly
_atom_site_disorder_group
Sn1 Sn 0.00878(3) 0.571779(12) 0.263902(12) 0.02600(6) Uani 1 1 d . . .
Sn2 Sn 0.39104(3) 0.763440(12) 0.087012(12) 0.02562(6) Uani 1 1 d . . .
Sn3 Sn 0.69048(3) 0.089862(12) 0.401165(11) 0.02639(6) Uani 1 1 d . . .
C1 C 0.1526(5) 0.6364(2) 0.16631(18) 0.0352(7) Uani 1 1 d . . .
H1A H 0.2354 0.5973 0.1400 0.042 Uiso 1 1 calc R . .
H1B H 0.0712 0.6647 0.1313 0.042 Uiso 1 1 calc R . .
C2 C 0.2520(5) 0.6969(2) 0.18467(18) 0.0360(7) Uani 1 1 d . . .
H2A H 0.3353 0.6684 0.2188 0.043 Uiso 1 1 calc R . .
H2B H 0.1696 0.7352 0.2121 0.043 Uiso 1 1 calc R . .
C3 C 0.5447(5) 0.0347(2) 0.50496(19) 0.0362(8) Uani 1 1 d . . .
H3A H 0.6243 0.0144 0.5428 0.043 Uiso 1 1 calc R . .
H3B H 0.4559 0.0762 0.5249 0.043 Uiso 1 1 calc R . .
C11 C -0.1061(4) 0.48342(18) 0.22929(17) 0.0271(6) Uani 1 1 d . . .
C12 C -0.0587(4) 0.40162(19) 0.25328(18) 0.0326(7) Uani 1 1 d . . .
H12 H 0.0205 0.3847 0.2887 0.039 Uiso 1 1 calc R . .
C13 C -0.1258(5) 0.3447(2) 0.2261(2) 0.0402(8) Uani 1 1 d . . .
H13 H -0.0915 0.2891 0.2426 0.048 Uiso 1 1 calc R . .
C14 C -0.2419(5) 0.3683(2) 0.1754(2) 0.0448(9) Uani 1 1 d . . .
H14 H -0.2877 0.3291 0.1569 0.054 Uiso 1 1 calc R . .
C15 C -0.2916(5) 0.4489(2) 0.1514(2) 0.0402(8) Uani 1 1 d . . .
H15 H -0.3723 0.4653 0.1166 0.048 Uiso 1 1 calc R . .
C16 C -0.2244(4) 0.5059(2) 0.17790(19) 0.0339(7) Uani 1 1 d . . .
H16 H -0.2591 0.5614 0.1609 0.041 Uiso 1 1 calc R . .
C21 C 0.1866(4) 0.51601(18) 0.33982(17) 0.0278(6) Uani 1 1 d . . .
C22 C 0.3381(4) 0.4688(2) 0.3155(2) 0.0375(8) Uani 1 1 d . . .
H22 H 0.3641 0.4624 0.2640 0.045 Uiso 1 1 calc R . .
C23 C 0.4520(5) 0.4308(2) 0.3650(2) 0.0456(9) Uani 1 1 d . . .
H23 H 0.5558 0.3993 0.3472 0.055 Uiso 1 1 calc R . .
C24 C 0.4162(5) 0.4384(2) 0.4391(2) 0.0442(9) Uani 1 1 d . . .
H24 H 0.4939 0.4109 0.4728 0.053 Uiso 1 1 calc R . .
C25 C 0.2685(5) 0.4854(2) 0.4658(2) 0.0397(8) Uani 1 1 d . . .
H25 H 0.2449 0.4913 0.5174 0.048 Uiso 1 1 calc R . .
C26 C 0.1547(4) 0.5242(2) 0.41585(18) 0.0323(7) Uani 1 1 d . . .
H26 H 0.0530 0.5571 0.4338 0.039 Uiso 1 1 calc R . .
C31 C -0.1865(4) 0.65120(19) 0.31888(17) 0.0308(7) Uani 1 1 d . . .
C32 C -0.3617(4) 0.6409(2) 0.3291(2) 0.0390(8) Uani 1 1 d . . .
H32 H -0.3944 0.5962 0.3137 0.047 Uiso 1 1 calc R . .
C33 C -0.4880(5) 0.6951(3) 0.3616(2) 0.0509(10) Uani 1 1 d . . .
H33 H -0.6066 0.6876 0.3680 0.061 Uiso 1 1 calc R . .
C34 C -0.4419(5) 0.7601(3) 0.3846(2) 0.0530(11) Uani 1 1 d . . .
H34 H -0.5288 0.7979 0.4059 0.064 Uiso 1 1 calc R . .
C35 C -0.2712(5) 0.7700(2) 0.3765(2) 0.0492(10) Uani 1 1 d . . .
H35 H -0.2394 0.8139 0.3935 0.059 Uiso 1 1 calc R . .
C36 C -0.1437(5) 0.7162(2) 0.3437(2) 0.0387(8) Uani 1 1 d . . .
H36 H -0.0254 0.7240 0.3381 0.046 Uiso 1 1 calc R . .
C41 C 0.5874(4) 0.68739(18) 0.02905(18) 0.0285(6) Uani 1 1 d . . .
C42 C 0.5466(4) 0.6270(2) -0.0039(2) 0.0356(7) Uani 1 1 d . . .
H42 H 0.4287 0.6193 0.0001 0.043 Uiso 1 1 calc R . .
C43 C 0.6736(5) 0.5783(2) -0.0421(2) 0.0399(8) Uani 1 1 d . . .
H43 H 0.6424 0.5380 -0.0645 0.048 Uiso 1 1 calc R . .
C44 C 0.8466(5) 0.5879(2) -0.0480(2) 0.0417(8) Uani 1 1 d . . .
H44 H 0.9345 0.5538 -0.0736 0.050 Uiso 1 1 calc R . .
C45 C 0.8897(5) 0.6479(2) -0.0163(2) 0.0418(8) Uani 1 1 d . . .
H45 H 1.0078 0.6555 -0.0207 0.050 Uiso 1 1 calc R . .
C46 C 0.7623(4) 0.6966(2) 0.02180(19) 0.0358(7) Uani 1 1 d . . .
H46 H 0.7942 0.7373 0.0435 0.043 Uiso 1 1 calc R . .
C51 C 0.2094(4) 0.81771(18) 0.01223(17) 0.0274(6) Uani 1 1 d . . .
C52 C 0.2355(5) 0.80703(19) -0.06294(19) 0.0353(7) Uani 1 1 d . . .
H52 H 0.3395 0.7768 -0.0825 0.042 Uiso 1 1 calc R . .
C53 C 0.1117(6) 0.8399(2) -0.1094(2) 0.0444(9) Uani 1 1 d . . .
H53 H 0.1298 0.8313 -0.1602 0.053 Uiso 1 1 calc R . .
C54 C -0.0376(5) 0.8851(2) -0.0818(2) 0.0454(9) Uani 1 1 d . . .
H54 H -0.1224 0.9078 -0.1138 0.055 Uiso 1 1 calc R . .
C55 C -0.0645(5) 0.8976(2) -0.0088(2) 0.0426(8) Uani 1 1 d . . .
H55 H -0.1671 0.9294 0.0098 0.051 Uiso 1 1 calc R . .
C56 C 0.0575(4) 0.8638(2) 0.0382(2) 0.0375(8) Uani 1 1 d . . .
H56 H 0.0371 0.8723 0.0891 0.045 Uiso 1 1 calc R . .
C61 C 0.5003(4) 0.85549(19) 0.11910(17) 0.0274(6) Uani 1 1 d . . .
C62 C 0.6179(4) 0.8380(2) 0.17042(18) 0.0345(7) Uani 1 1 d . . .
H62 H 0.6501 0.7837 0.1923 0.041 Uiso 1 1 calc R . .
C63 C 0.6886(5) 0.8985(2) 0.1901(2) 0.0452(9) Uani 1 1 d . . .
H63 H 0.7698 0.8857 0.2248 0.054 Uiso 1 1 calc R . .
C64 C 0.6404(5) 0.9782(2) 0.1588(2) 0.0468(9) Uani 1 1 d . . .
H64 H 0.6892 1.0200 0.1719 0.056 Uiso 1 1 calc R . .
C65 C 0.5222(5) 0.9965(2) 0.1090(2) 0.0408(8) Uani 1 1 d . . .
H65 H 0.4883 1.0510 0.0882 0.049 Uiso 1 1 calc R . .
C66 C 0.4525(4) 0.93603(19) 0.08914(19) 0.0327(7) Uani 1 1 d . . .
H66 H 0.3709 0.9493 0.0546 0.039 Uiso 1 1 calc R . .
C71 C 0.8277(4) 0.18199(18) 0.41782(16) 0.0270(6) Uani 1 1 d . . .
C72 C 1.0074(4) 0.1721(2) 0.40483(18) 0.0327(7) Uani 1 1 d . . .
H72 H 1.0678 0.1258 0.3858 0.039 Uiso 1 1 calc R . .
C73 C 1.1005(4) 0.2277(2) 0.4189(2) 0.0393(8) Uani 1 1 d . . .
H73 H 1.2236 0.2193 0.4094 0.047 Uiso 1 1 calc R . .
C74 C 1.0170(5) 0.2951(2) 0.4463(2) 0.0416(8) Uani 1 1 d . . .
H74 H 1.0816 0.3332 0.4563 0.050 Uiso 1 1 calc R . .
C75 C 0.8381(5) 0.3070(2) 0.4592(2) 0.0407(8) Uani 1 1 d . . .
H75 H 0.7791 0.3536 0.4781 0.049 Uiso 1 1 calc R . .
C76 C 0.7439(4) 0.2512(2) 0.44476(18) 0.0330(7) Uani 1 1 d . . .
H76 H 0.6207 0.2603 0.4533 0.040 Uiso 1 1 calc R . .
C81 C 0.5259(4) 0.13974(19) 0.31755(17) 0.0282(6) Uani 1 1 d . . .
C82 C 0.5114(4) 0.2214(2) 0.28725(19) 0.0350(7) Uani 1 1 d . . .
H82 H 0.5764 0.2552 0.3037 0.042 Uiso 1 1 calc R . .
C83 C 0.4037(5) 0.2542(2) 0.2334(2) 0.0425(8) Uani 1 1 d . . .
H83 H 0.3957 0.3101 0.2134 0.051 Uiso 1 1 calc R . .
C84 C 0.3091(5) 0.2067(3) 0.2091(2) 0.0452(9) Uani 1 1 d . . .
H84 H 0.2360 0.2291 0.1720 0.054 Uiso 1 1 calc R . .
C85 C 0.3206(5) 0.1259(2) 0.2389(2) 0.0447(9) Uani 1 1 d . . .
H85 H 0.2544 0.0927 0.2224 0.054 Uiso 1 1 calc R . .
C86 C 0.4274(4) 0.0925(2) 0.29262(19) 0.0365(7) Uani 1 1 d . . .
H86 H 0.4335 0.0367 0.3127 0.044 Uiso 1 1 calc R . .
C91 C 0.8855(4) 0.00032(18) 0.36046(17) 0.0276(6) Uani 1 1 d . . .
C92 C 0.9430(4) 0.0019(2) 0.28401(18) 0.0340(7) Uani 1 1 d . . .
H92 H 0.8887 0.0421 0.2486 0.041 Uiso 1 1 calc R . .
C93 C 1.0768(5) -0.0530(2) 0.2579(2) 0.0392(8) Uani 1 1 d . . .
H93 H 1.1130 -0.0508 0.2052 0.047 Uiso 1 1 calc R . .
C94 C 1.1578(5) -0.1112(2) 0.3091(2) 0.0420(8) Uani 1 1 d . . .
H94 H 1.2508 -0.1491 0.2919 0.050 Uiso 1 1 calc R . .
C95 C 1.1026(5) -0.1138(3) 0.3848(2) 0.0540(11) Uani 1 1 d . . .
H95 H 1.1573 -0.1540 0.4201 0.065 Uiso 1 1 calc R . .
C96 C 0.9685(5) -0.0588(2) 0.4107(2) 0.0475(10) Uani 1 1 d . . .
H96 H 0.9327 -0.0614 0.4634 0.057 Uiso 1 1 calc R . .

loop_
_atom_site_aniso_label
_atom_site_aniso_U_11
_atom_site_aniso_U_22
_atom_site_aniso_U_33
_atom_site_aniso_U_23
_atom_site_aniso_U_13
_atom_site_aniso_U_12
Sn1 0.02565(11) 0.02566(11) 0.02738(11) -0.00562(8) -0.00382(8) -0.00418(8)
Sn2 0.02578(11) 0.02549(11) 0.02653(10) -0.00464(8) -0.00492(8) -0.00481(8)
Sn3 0.02659(11) 0.02602(11) 0.02462(10) -0.00266(8) -0.00235(8) -0.00126(8)
C1 0.0420(19) 0.0408(19) 0.0266(16) -0.0073(14) -0.0033(14) -0.0165(15)
C2 0.0409(19) 0.0429(19) 0.0279(16) -0.0039(14) -0.0058(14) -0.0185(15)
C3 0.0412(19) 0.0340(18) 0.0323(17) -0.0048(14) 0.0007(14) -0.0089(15)
C11 0.0270(15) 0.0282(16) 0.0255(14) -0.0041(12) -0.0019(12) -0.0050(12)
C12 0.0337(17) 0.0301(17) 0.0325(17) -0.0020(13) -0.0047(13) -0.0037(13)
C13 0.047(2) 0.0274(17) 0.044(2) -0.0050(15) 0.0011(16) -0.0077(15)
C14 0.042(2) 0.049(2) 0.052(2) -0.0239(18) 0.0034(17) -0.0230(17)
C15 0.0335(18) 0.055(2) 0.0365(18) -0.0107(16) -0.0107(14) -0.0108(16)
C16 0.0320(17) 0.0352(18) 0.0343(17) -0.0035(14) -0.0074(13) -0.0039(14)
C21 0.0260(15) 0.0273(16) 0.0316(16) -0.0068(13) -0.0058(12) -0.0044(12)
C22 0.0349(18) 0.0414(19) 0.0355(18) -0.0132(15) -0.0010(14) 0.0008(15)
C23 0.0280(18) 0.042(2) 0.065(3) -0.0166(19) -0.0097(17) 0.0117(15)
C24 0.0342(19) 0.042(2) 0.059(2) -0.0076(18) -0.0243(17) 0.0029(15)
C25 0.0397(19) 0.044(2) 0.0384(19) -0.0109(16) -0.0138(15) -0.0019(16)
C26 0.0295(16) 0.0359(18) 0.0323(16) -0.0116(14) -0.0060(13) 0.0015(13)
C31 0.0309(16) 0.0320(17) 0.0275(15) -0.0025(13) -0.0072(12) 0.0016(13)
C32 0.0335(18) 0.047(2) 0.0362(18) -0.0047(15) -0.0081(14) -0.0048(15)
C33 0.0283(18) 0.073(3) 0.045(2) -0.007(2) -0.0035(16) 0.0067(18)
C34 0.046(2) 0.065(3) 0.040(2) -0.0171(19) -0.0059(17) 0.023(2)
C35 0.055(2) 0.048(2) 0.046(2) -0.0205(18) -0.0098(18) 0.0051(18)
C36 0.0348(18) 0.0388(19) 0.045(2) -0.0162(16) -0.0067(15) 0.0006(15)
C41 0.0298(16) 0.0232(15) 0.0323(16) -0.0044(12) -0.0065(13) -0.0008(12)
C42 0.0297(17) 0.0316(17) 0.048(2) -0.0121(15) -0.0079(14) -0.0034(13)
C43 0.043(2) 0.0352(19) 0.045(2) -0.0168(16) -0.0074(16) -0.0023(15)
C44 0.039(2) 0.043(2) 0.0389(19) -0.0096(16) 0.0006(15) 0.0034(16)
C45 0.0281(17) 0.051(2) 0.047(2) -0.0110(17) -0.0011(15) -0.0077(15)
C46 0.0333(18) 0.0366(18) 0.0392(18) -0.0078(15) -0.0043(14) -0.0086(14)
C51 0.0280(15) 0.0247(15) 0.0309(15) -0.0042(12) -0.0073(12) -0.0053(12)
C52 0.046(2) 0.0278(16) 0.0329(17) -0.0085(14) -0.0066(14) -0.0013(14)
C53 0.069(3) 0.038(2) 0.0308(18) -0.0041(15) -0.0203(17) -0.0077(18)
C54 0.051(2) 0.043(2) 0.046(2) 0.0049(17) -0.0280(18) -0.0095(17)
C55 0.0291(18) 0.046(2) 0.050(2) -0.0034(17) -0.0115(15) 0.0011(15)
C56 0.0269(17) 0.050(2) 0.0359(18) -0.0113(16) -0.0069(13) 0.0020(15)
C61 0.0264(15) 0.0312(16) 0.0252(14) -0.0064(12) -0.0011(12) -0.0066(12)
C62 0.0375(18) 0.0367(18) 0.0308(16) -0.0034(14) -0.0085(13) -0.0082(14)
C63 0.049(2) 0.055(2) 0.0387(19) -0.0114(17) -0.0131(16) -0.0171(18)
C64 0.051(2) 0.043(2) 0.054(2) -0.0204(18) -0.0051(18) -0.0168(18)
C65 0.048(2) 0.0303(18) 0.043(2) -0.0087(15) -0.0008(16) -0.0068(15)
C66 0.0337(17) 0.0304(17) 0.0337(17) -0.0069(14) -0.0032(13) -0.0037(13)
C71 0.0297(16) 0.0270(15) 0.0226(14) -0.0026(12) -0.0034(12) -0.0006(12)
C72 0.0298(16) 0.0359(18) 0.0301(16) -0.0077(14) 0.0006(13) -0.0001(13)
C73 0.0283(17) 0.050(2) 0.0393(19) -0.0080(16) -0.0043(14) -0.0046(15)
C74 0.042(2) 0.040(2) 0.046(2) -0.0065(16) -0.0125(16) -0.0089(16)
C75 0.044(2) 0.0309(18) 0.049(2) -0.0124(16) -0.0133(16) 0.0047(15)
C76 0.0310(17) 0.0322(17) 0.0344(17) -0.0055(14) -0.0088(13) 0.0047(13)
C81 0.0246(15) 0.0340(17) 0.0247(14) -0.0078(13) -0.0012(12) 0.0001(12)
C82 0.0341(17) 0.0344(18) 0.0353(17) 0.0007(14) -0.0082(14) -0.0054(14)
C83 0.040(2) 0.041(2) 0.042(2) 0.0019(16) -0.0080(16) 0.0009(16)
C84 0.0331(19) 0.066(3) 0.0331(18) -0.0074(18) -0.0093(15) 0.0062(17)
C85 0.040(2) 0.060(2) 0.043(2) -0.0190(18) -0.0131(16) -0.0095(17)
C86 0.0406(19) 0.0368(19) 0.0343(17) -0.0127(15) -0.0043(14) -0.0045(15)
C91 0.0271(15) 0.0272(16) 0.0283(15) -0.0042(12) -0.0044(12) -0.0029(12)
C92 0.0406(19) 0.0324(17) 0.0282(16) -0.0031(13) -0.0101(14) 0.0009(14)
C93 0.045(2) 0.044(2) 0.0295(17) -0.0146(15) -0.0009(14) -0.0013(16)
C94 0.0346(19) 0.040(2) 0.053(2) -0.0203(17) -0.0100(16) 0.0074(15)
C95 0.056(2) 0.053(2) 0.045(2) -0.0037(18) -0.0179(19) 0.024(2)
C96 0.054(2) 0.050(2) 0.0308(18) -0.0048(16) -0.0095(16) 0.0159(18)

loop_
_atom_type_symbol
_atom_type_description
_atom_type_scat_dispersion_real
_atom_type_scat_dispersion_imag
_atom_type_scat_source
C C 0.0033 0.0016 'International Tables Vol C Tables 4.2.6.8 and 6.1.1.4'
H H 0.0000 0.0000 'International Tables Vol C Tables 4.2.6.8 and 6.1.1.4'
Sn Sn -0.6537 1.4246 'International Tables Vol C Tables 4.2.6.8 and 6.1.1.4'

loop_
_geom_angle_atom_site_label_1
_geom_angle_atom_site_label_2
_geom_angle_atom_site_label_3
_geom_angle
_geom_angle_site_symmetry_1
_geom_angle_site_symmetry_3
_geom_angle_publ_flag
C11 Sn1 C21 110.34(12) . . ?
C11 Sn1 C31 110.12(13) . . ?
C21 Sn1 C31 108.94(12) . . ?
C11 Sn1 C1 108.73(12) . . ?
C21 Sn1 C1 107.62(13) . . ?
C31 Sn1 C1 111.06(14) . . ?
C41 Sn2 C61 110.51(12) . . ?
C41 Sn2 C51 108.05(13) . . ?
C61 Sn2 C51 108.94(12) . . ?
C41 Sn2 C2 111.85(14) . . ?
C61 Sn2 C2 109.90(12) . . ?
C51 Sn2 C2 107.48(13) . . ?
C91 Sn3 C81 109.89(12) . . ?
C91 Sn3 C71 105.46(12) . . ?
C81 Sn3 C71 108.86(12) . . ?
C91 Sn3 C3 108.39(13) . . ?
C81 Sn3 C3 111.37(13) . . ?
C71 Sn3 C3 112.70(12) . . ?
C2 C1 Sn1 113.6(2) . . ?
C2 C1 H1A 108.8 . . ?
Sn1 C1 H1A 108.8 . . ?
C2 C1 H1B 108.8 . . ?
Sn1 C1 H1B 108.8 . . ?
H1A C1 H1B 107.7 . . ?
C1 C2 Sn2 113.7(2) . . ?
C1 C2 H2A 108.8 . . ?
Sn2 C2 H2A 108.8 . . ?
C1 C2 H2B 108.8 . . ?
Sn2 C2 H2B 108.8 . . ?
H2A C2 H2B 107.7 . . ?
C3 C3 Sn3 113.4(3) 2_656 . ?
C3 C3 H3A 108.9 2_656 . ?
Sn3 C3 H3A 108.9 . . ?
C3 C3 H3B 108.9 2_656 . ?
Sn3 C3 H3B 108.9 . . ?
H3A C3 H3B 107.7 . . ?
C12 C11 C16 117.9(3) . . ?
C12 C11 Sn1 121.4(2) . . ?
C16 C11 Sn1 120.6(2) . . ?
C13 C12 C11 120.7(3) . . ?
C13 C12 H12 119.6 . . ?
C11 C12 H12 119.6 . . ?
C14 C13 C12 120.3(3) . . ?
C14 C13 H13 119.8 . . ?
C12 C13 H13 119.8 . . ?
C13 C14 C15 119.9(3) . . ?
C13 C14 H14 120.1 . . ?
C15 C14 H14 120.1 . . ?
C14 C15 C16 120.1(3) . . ?
C14 C15 H15 120.0 . . ?
C16 C15 H15 120.0 . . ?
C15 C16 C11 121.1(3) . . ?
C15 C16 H16 119.4 . . ?
C11 C16 H16 119.4 . . ?
C22 C21 C26 117.4(3) . . ?
C22 C21 Sn1 120.8(2) . . ?
C26 C21 Sn1 121.7(2) . . ?
C23 C22 C21 121.1(3) . . ?
C23 C22 H22 119.5 . . ?
C21 C22 H22 119.5 . . ?
C24 C23 C22 120.4(3) . . ?
C24 C23 H23 119.8 . . ?
C22 C23 H23 119.8 . . ?
C23 C24 C25 120.8(3) . . ?
C23 C24 H24 119.6 . . ?
C25 C24 H24 119.6 . . ?
C24 C25 C26 118.9(3) . . ?
C24 C25 H25 120.6 . . ?
C26 C25 H25 120.6 . . ?
C25 C26 C21 121.5(3) . . ?
C25 C26 H26 119.3 . . ?
C21 C26 H26 119.3 . . ?
C36 C31 C32 117.9(3) . . ?
C36 C31 Sn1 120.8(2) . . ?
C32 C31 Sn1 121.3(3) . . ?
C33 C32 C31 120.7(4) . . ?
C33 C32 H32 119.7 . . ?
C31 C32 H32 119.7 . . ?
C34 C33 C32 120.2(4) . . ?
C34 C33 H33 119.9 . . ?
C32 C33 H33 119.9 . . ?
C35 C34 C33 119.8(4) . . ?
C35 C34 H34 120.1 . . ?
C33 C34 H34 120.1 . . ?
C34 C35 C36 120.5(4) . . ?
C34 C35 H35 119.8 . . ?
C36 C35 H35 119.8 . . ?
C31 C36 C35 120.9(3) . . ?
C31 C36 H36 119.5 . . ?
C35 C36 H36 119.5 . . ?
C42 C41 C46 117.3(3) . . ?
C42 C41 Sn2 121.5(2) . . ?
C46 C41 Sn2 121.2(2) . . ?
C43 C42 C41 121.5(3) . . ?
C43 C42 H42 119.3 . . ?
C41 C42 H42 119.3 . . ?
C42 C43 C44 120.3(3) . . ?
C42 C43 H43 119.9 . . ?
C44 C43 H43 119.9 . . ?
C45 C44 C43 119.1(3) . . ?
C45 C44 H44 120.4 . . ?
C43 C44 H44 120.4 . . ?
C46 C45 C44 120.4(3) . . ?
C46 C45 H45 119.8 . . ?
C44 C45 H45 119.8 . . ?
C45 C46 C41 121.3(3) . . ?
C45 C46 H46 119.3 . . ?
C41 C46 H46 119.3 . . ?
C56 C51 C52 117.9(3) . . ?
C56 C51 Sn2 120.1(2) . . ?
C52 C51 Sn2 122.0(2) . . ?
C53 C52 C51 120.8(3) . . ?
C53 C52 H52 119.6 . . ?
C51 C52 H52 119.6 . . ?
C54 C53 C52 119.9(3) . . ?
C54 C53 H53 120.1 . . ?
C52 C53 H53 120.1 . . ?
C55 C54 C53 120.3(3) . . ?
C55 C54 H54 119.9 . . ?
C53 C54 H54 119.9 . . ?
C54 C55 C56 120.1(4) . . ?
C54 C55 H55 120.0 . . ?
C56 C55 H55 120.0 . . ?
C55 C56 C51 121.1(3) . . ?
C55 C56 H56 119.5 . . ?
C51 C56 H56 119.5 . . ?
C62 C61 C66 118.2(3) . . ?
C62 C61 Sn2 121.8(2) . . ?
C66 C61 Sn2 120.0(2) . . ?
C63 C62 C61 121.0(3) . . ?
C63 C62 H62 119.5 . . ?
C61 C62 H62 119.5 . . ?
C62 C63 C64 119.7(3) . . ?
C62 C63 H63 120.2 . . ?
C64 C63 H63 120.2 . . ?
C65 C64 C63 120.0(3) . . ?
C65 C64 H64 120.0 . . ?
C63 C64 H64 120.0 . . ?
C64 C65 C66 120.2(3) . . ?
C64 C65 H65 119.9 . . ?
C66 C65 H65 119.9 . . ?
C65 C66 C61 120.9(3) . . ?
C65 C66 H66 119.6 . . ?
C61 C66 H66 119.6 . . ?
C72 C71 C76 117.5(3) . . ?
C72 C71 Sn3 119.8(2) . . ?
C76 C71 Sn3 122.6(2) . . ?
C73 C72 C71 121.6(3) . . ?
C73 C72 H72 119.2 . . ?
C71 C72 H72 119.2 . . ?
C74 C73 C72 120.6(3) . . ?
C74 C73 H73 119.7 . . ?
C72 C73 H73 119.7 . . ?
C73 C74 C75 119.2(3) . . ?
C73 C74 H74 120.4 . . ?
C75 C74 H74 120.4 . . ?
C74 C75 C76 120.4(3) . . ?
C74 C75 H75 119.8 . . ?
C76 C75 H75 119.8 . . ?
C75 C76 C71 120.8(3) . . ?
C75 C76 H76 119.6 . . ?
C71 C76 H76 119.6 . . ?
C86 C81 C82 117.7(3) . . ?
C86 C81 Sn3 121.5(2) . . ?
C82 C81 Sn3 120.8(2) . . ?
C83 C82 C81 121.1(3) . . ?
C83 C82 H82 119.4 . . ?
C81 C82 H82 119.4 . . ?
C84 C83 C82 120.3(4) . . ?
C84 C83 H83 119.8 . . ?
C82 C83 H83 119.8 . . ?
C83 C84 C85 119.3(3) . . ?
C83 C84 H84 120.3 . . ?
C85 C84 H84 120.3 . . ?
C84 C85 C86 120.8(3) . . ?
C84 C85 H85 119.6 . . ?
C86 C85 H85 119.6 . . ?
C85 C86 C81 120.7(3) . . ?
C85 C86 H86 119.7 . . ?
C81 C86 H86 119.7 . . ?
C92 C91 C96 117.5(3) . . ?
C92 C91 Sn3 122.0(2) . . ?
C96 C91 Sn3 120.4(2) . . ?
C93 C92 C91 122.0(3) . . ?
C93 C92 H92 119.0 . . ?
C91 C92 H92 119.0 . . ?
C92 C93 C94 119.5(3) . . ?
C92 C93 H93 120.3 . . ?
C94 C93 H93 120.3 . . ?
C95 C94 C93 119.3(3) . . ?
C95 C94 H94 120.3 . . ?
C93 C94 H94 120.3 . . ?
C94 C95 C96 121.0(3) . . ?
C94 C95 H95 119.5 . . ?
C96 C95 H95 119.5 . . ?
C95 C96 C91 120.8(3) . . ?
C95 C96 H96 119.6 . . ?
C91 C96 H96 119.6 . . ?

loop_
_geom_bond_atom_site_label_1
_geom_bond_atom_site_label_2
_geom_bond_distance
_geom_bond_site_symmetry_2
_geom_bond_publ_flag
Sn1 C11 2.125(3) . ?
Sn1 C21 2.129(3) . ?
Sn1 C31 2.133(3) . ?
Sn1 C1 2.149(3) . ?
Sn2 C41 2.129(3) . ?
Sn2 C61 2.129(3) . ?
Sn2 C51 2.131(3) . ?
Sn2 C2 2.147(3) . ?
Sn3 C91 2.135(3) . ?
Sn3 C81 2.138(3) . ?
Sn3 C71 2.144(3) . ?
Sn3 C3 2.169(3) . ?
C1 C2 1.513(4) . ?
C1 H1A 0.9900 . ?
C1 H1B 0.9900 . ?
C2 H2A 0.9900 . ?
C2 H2B 0.9900 . ?
C3 C3 1.527(6) 2_656 ?
C3 H3A 0.9900 . ?
C3 H3B 0.9900 . ?
C11 C12 1.392(4) . ?
C11 C16 1.396(4) . ?
C12 C13 1.385(5) . ?
C12 H12 0.9500 . ?
C13 C14 1.376(6) . ?
C13 H13 0.9500 . ?
C14 C15 1.377(5) . ?
C14 H14 0.9500 . ?
C15 C16 1.380(5) . ?
C15 H15 0.9500 . ?
C16 H16 0.9500 . ?
C21 C22 1.388(4) . ?
C21 C26 1.397(4) . ?
C22 C23 1.383(5) . ?
C22 H22 0.9500 . ?
C23 C24 1.359(6) . ?
C23 H23 0.9500 . ?
C24 C25 1.378(5) . ?
C24 H24 0.9500 . ?
C25 C26 1.392(5) . ?
C25 H25 0.9500 . ?
C26 H26 0.9500 . ?
C31 C36 1.387(5) . ?
C31 C32 1.399(5) . ?
C32 C33 1.385(5) . ?
C32 H32 0.9500 . ?
C33 C34 1.381(6) . ?
C33 H33 0.9500 . ?
C34 C35 1.365(6) . ?
C34 H34 0.9500 . ?
C35 C36 1.388(5) . ?
C35 H35 0.9500 . ?
C36 H36 0.9500 . ?
C41 C42 1.394(4) . ?
C41 C46 1.396(4) . ?
C42 C43 1.379(5) . ?
C42 H42 0.9500 . ?
C43 C44 1.386(5) . ?
C43 H43 0.9500 . ?
C44 C45 1.383(5) . ?
C44 H44 0.9500 . ?
C45 C46 1.380(5) . ?
C45 H45 0.9500 . ?
C46 H46 0.9500 . ?
C51 C56 1.389(4) . ?
C51 C52 1.395(4) . ?
C52 C53 1.384(5) . ?
C52 H52 0.9500 . ?
C53 C54 1.376(6) . ?
C53 H53 0.9500 . ?
C54 C55 1.366(5) . ?
C54 H54 0.9500 . ?
C55 C56 1.383(5) . ?
C55 H55 0.9500 . ?
C56 H56 0.9500 . ?
C61 C62 1.390(4) . ?
C61 C66 1.396(4) . ?
C62 C63 1.383(5) . ?
C62 H62 0.9500 . ?
C63 C64 1.390(6) . ?
C63 H63 0.9500 . ?
C64 C65 1.373(6) . ?
C64 H64 0.9500 . ?
C65 C66 1.379(5) . ?
C65 H65 0.9500 . ?
C66 H66 0.9500 . ?
C71 C72 1.386(4) . ?
C71 C76 1.393(4) . ?
C72 C73 1.377(5) . ?
C72 H72 0.9500 . ?
C73 C74 1.371(5) . ?
C73 H73 0.9500 . ?
C74 C75 1.380(5) . ?
C74 H74 0.9500 . ?
C75 C76 1.389(5) . ?
C75 H75 0.9500 . ?
C76 H76 0.9500 . ?
C81 C86 1.390(5) . ?
C81 C82 1.392(5) . ?
C82 C83 1.388(5) . ?
C82 H82 0.9500 . ?
C83 C84 1.367(5) . ?
C83 H83 0.9500 . ?
C84 C85 1.378(6) . ?
C84 H84 0.9500 . ?
C85 C86 1.383(5) . ?
C85 H85 0.9500 . ?
C86 H86 0.9500 . ?
C91 C92 1.387(4) . ?
C91 C96 1.388(5) . ?
C92 C93 1.380(5) . ?
C92 H92 0.9500 . ?
C93 C94 1.384(5) . ?
C93 H93 0.9500 . ?
C94 C95 1.370(5) . ?
C94 H94 0.9500 . ?
C95 C96 1.381(5) . ?
C95 H95 0.9500 . ?
C96 H96 0.9500 . ?

loop_
_geom_torsion_atom_site_label_1
_geom_torsion_atom_site_label_2
_geom_torsion_atom_site_label_3
_geom_torsion_atom_site_label_4
_geom_torsion
_geom_torsion_site_symmetry_1
_geom_torsion_site_symmetry_2
_geom_torsion_site_symmetry_3
_geom_torsion_site_symmetry_4
_geom_torsion_publ_flag
C11 Sn1 C1 C2 -175.6(3) . . . . ?
C21 Sn1 C1 C2 -56.1(3) . . . . ?
C31 Sn1 C1 C2 63.1(3) . . . . ?
Sn1 C1 C2 Sn2 -178.67(15) . . . . ?
C41 Sn2 C2 C1 -63.5(3) . . . . ?
C61 Sn2 C2 C1 173.4(2) . . . . ?
C51 Sn2 C2 C1 55.0(3) . . . . ?
C91 Sn3 C3 C3 -60.1(4) . . . 2_656 ?
C81 Sn3 C3 C3 60.9(4) . . . 2_656 ?
C71 Sn3 C3 C3 -176.4(3) . . . 2_656 ?
C21 Sn1 C11 C12 -2.4(3) . . . . ?
C31 Sn1 C11 C12 -122.7(3) . . . . ?
C1 Sn1 C11 C12 115.4(3) . . . . ?
C21 Sn1 C11 C16 -178.5(2) . . . . ?
C31 Sn1 C11 C16 61.2(3) . . . . ?
C1 Sn1 C11 C16 -60.7(3) . . . . ?
C16 C11 C12 C13 0.7(5) . . . . ?
Sn1 C11 C12 C13 -175.5(2) . . . . ?
C11 C12 C13 C14 -0.6(5) . . . . ?
C12 C13 C14 C15 0.0(5) . . . . ?
C13 C14 C15 C16 0.4(5) . . . . ?
C14 C15 C16 C11 -0.2(5) . . . . ?
C12 C11 C16 C15 -0.3(5) . . . . ?
Sn1 C11 C16 C15 175.9(3) . . . . ?
C11 Sn1 C21 C22 66.8(3) . . . . ?
C31 Sn1 C21 C22 -172.2(3) . . . . ?
C1 Sn1 C21 C22 -51.7(3) . . . . ?
C11 Sn1 C21 C26 -112.2(3) . . . . ?
C31 Sn1 C21 C26 8.8(3) . . . . ?
C1 Sn1 C21 C26 129.4(3) . . . . ?
C26 C21 C22 C23 0.6(5) . . . . ?
Sn1 C21 C22 C23 -178.4(3) . . . . ?
C21 C22 C23 C24 0.8(6) . . . . ?
C22 C23 C24 C25 -1.6(6) . . . . ?
C23 C24 C25 C26 1.1(6) . . . . ?
C24 C25 C26 C21 0.4(5) . . . . ?
C22 C21 C26 C25 -1.2(5) . . . . ?
Sn1 C21 C26 C25 177.8(3) . . . . ?
C11 Sn1 C31 C36 -177.2(3) . . . . ?
C21 Sn1 C31 C36 61.7(3) . . . . ?
C1 Sn1 C31 C36 -56.7(3) . . . . ?
C11 Sn1 C31 C32 1.0(3) . . . . ?
C21 Sn1 C31 C32 -120.2(3) . . . . ?
C1 Sn1 C31 C32 121.5(3) . . . . ?
C36 C31 C32 C33 1.4(5) . . . . ?
Sn1 C31 C32 C33 -176.8(3) . . . . ?
C31 C32 C33 C34 -0.3(6) . . . . ?
C32 C33 C34 C35 -1.2(6) . . . . ?
C33 C34 C35 C36 1.6(6) . . . . ?
C32 C31 C36 C35 -1.0(5) . . . . ?
Sn1 C31 C36 C35 177.2(3) . . . . ?
C34 C35 C36 C31 -0.5(6) . . . . ?
C61 Sn2 C41 C42 -174.0(3) . . . . ?
C51 Sn2 C41 C42 -54.9(3) . . . . ?
C2 Sn2 C41 C42 63.2(3) . . . . ?
C61 Sn2 C41 C46 5.3(3) . . . . ?
C51 Sn2 C41 C46 124.4(3) . . . . ?
C2 Sn2 C41 C46 -117.5(3) . . . . ?
C46 C41 C42 C43 0.0(5) . . . . ?
Sn2 C41 C42 C43 179.3(3) . . . . ?
C41 C42 C43 C44 0.6(6) . . . . ?
C42 C43 C44 C45 -1.1(6) . . . . ?
C43 C44 C45 C46 1.0(6) . . . . ?
C44 C45 C46 C41 -0.4(6) . . . . ?
C42 C41 C46 C45 -0.1(5) . . . . ?
Sn2 C41 C46 C45 -179.4(3) . . . . ?
C41 Sn2 C51 C56 173.2(3) . . . . ?
C61 Sn2 C51 C56 -66.7(3) . . . . ?
C2 Sn2 C51 C56 52.3(3) . . . . ?
C41 Sn2 C51 C52 -5.3(3) . . . . ?
C61 Sn2 C51 C52 114.8(3) . . . . ?
C2 Sn2 C51 C52 -126.2(3) . . . . ?
C56 C51 C52 C53 -1.5(5) . . . . ?
Sn2 C51 C52 C53 177.0(3) . . . . ?
C51 C52 C53 C54 1.3(5) . . . . ?
C52 C53 C54 C55 -0.2(6) . . . . ?
C53 C54 C55 C56 -0.8(6) . . . . ?
C54 C55 C56 C51 0.6(6) . . . . ?
C52 C51 C56 C55 0.5(5) . . . . ?
Sn2 C51 C56 C55 -178.0(3) . . . . ?
C41 Sn2 C61 C62 -64.3(3) . . . . ?
C51 Sn2 C61 C62 177.1(2) . . . . ?
C2 Sn2 C61 C62 59.6(3) . . . . ?
C41 Sn2 C61 C66 116.5(2) . . . . ?
C51 Sn2 C61 C66 -2.0(3) . . . . ?
C2 Sn2 C61 C66 -119.6(3) . . . . ?
C66 C61 C62 C63 -1.4(5) . . . . ?
Sn2 C61 C62 C63 179.4(3) . . . . ?
C61 C62 C63 C64 0.7(6) . . . . ?
C62 C63 C64 C65 0.4(6) . . . . ?
C63 C64 C65 C66 -0.8(6) . . . . ?
C64 C65 C66 C61 0.1(5) . . . . ?
C62 C61 C66 C65 1.0(5) . . . . ?
Sn2 C61 C66 C65 -179.8(3) . . . . ?
C91 Sn3 C71 C72 -2.6(3) . . . . ?
C81 Sn3 C71 C72 -120.4(2) . . . . ?
C3 Sn3 C71 C72 115.5(3) . . . . ?
C91 Sn3 C71 C76 -179.6(3) . . . . ?
C81 Sn3 C71 C76 62.5(3) . . . . ?
C3 Sn3 C71 C76 -61.6(3) . . . . ?
C76 C71 C72 C73 0.8(5) . . . . ?
Sn3 C71 C72 C73 -176.3(3) . . . . ?
C71 C72 C73 C74 0.0(5) . . . . ?
C72 C73 C74 C75 -0.5(6) . . . . ?
C73 C74 C75 C76 0.2(6) . . . . ?
C74 C75 C76 C71 0.7(5) . . . . ?
C72 C71 C76 C75 -1.2(5) . . . . ?
Sn3 C71 C76 C75 175.9(3) . . . . ?
C91 Sn3 C81 C86 61.8(3) . . . . ?
C71 Sn3 C81 C86 176.8(2) . . . . ?
C3 Sn3 C81 C86 -58.3(3) . . . . ?
C91 Sn3 C81 C82 -119.5(3) . . . . ?
C71 Sn3 C81 C82 -4.4(3) . . . . ?
C3 Sn3 C81 C82 120.4(3) . . . . ?
C86 C81 C82 C83 -0.7(5) . . . . ?
Sn3 C81 C82 C83 -179.4(3) . . . . ?
C81 C82 C83 C84 0.1(5) . . . . ?
C82 C83 C84 C85 0.5(6) . . . . ?
C83 C84 C85 C86 -0.5(6) . . . . ?
C84 C85 C86 C81 -0.2(5) . . . . ?
C82 C81 C86 C85 0.7(5) . . . . ?
Sn3 C81 C86 C85 179.5(3) . . . . ?
C81 Sn3 C91 C92 26.9(3) . . . . ?
C71 Sn3 C91 C92 -90.3(3) . . . . ?
C3 Sn3 C91 C92 148.8(3) . . . . ?
C81 Sn3 C91 C96 -157.8(3) . . . . ?
C71 Sn3 C91 C96 85.0(3) . . . . ?
C3 Sn3 C91 C96 -35.9(3) . . . . ?
C96 C91 C92 C93 0.4(5) . . . . ?
Sn3 C91 C92 C93 175.8(3) . . . . ?
C91 C92 C93 C94 -0.6(6) . . . . ?
C92 C93 C94 C95 0.6(6) . . . . ?
C93 C94 C95 C96 -0.5(7) . . . . ?
C94 C95 C96 C91 0.4(7) . . . . ?
C92 C91 C96 C95 -0.3(6) . . . . ?
Sn3 C91 C96 C95 -175.8(3) . . . . ?
